data_1547579
loop_
_publ_author_name
'Sasaki, Sayaka'
'Azuma, Eriko'
'Sasamori, Takahiro'
'Tokitoh, Norihiro'
'Kuramochi, Kouji'
'Tsubaki, Kazunori'

_publ_section_title
;
 Formation of Phenalenone Skeleton by an Unusual Rearrangement Reaction.
;
_journal_issue 18
_journal_name_full 'Organic letters'
_journal_page_first 4846
_journal_page_last 4849
_journal_paper_doi 10.1021/acs.orglett.7b02305
_journal_volume 19
_journal_year 2017
_chemical_formula_moiety 'C27 H18 O7'
_chemical_formula_sum 'C27 H18 O7'
_chemical_formula_weight 454.41
_space_group_crystal_system monoclinic
_space_group_IT_number 14
_space_group_name_Hall '-P 2yn'
_space_group_name_H-M_alt 'P 1 21/n 1'
_symmetry_space_group_name_Hall '-P 2yn'
_symmetry_space_group_name_H-M 'P 1 21/n 1'
_atom_sites_solution_hydrogens geom
_audit_creation_method SHELXL-2014/7
_cell_angle_alpha 90
_cell_angle_beta 91.2860(10)
_cell_angle_gamma 90
_cell_formula_units_Z 4
_cell_length_a 5.5390(2)
_cell_length_b 15.1853(6)
_cell_length_c 24.1953(12)
_cell_measurement_reflns_used 34911
_cell_measurement_temperature 103(2)
_cell_measurement_theta_max 25.495
_cell_measurement_theta_min 1.583
_cell_volume 2034.59(15)
_computing_cell_refinement HKL2000
_computing_data_collection CrystalClear
_computing_data_reduction HKL2000
_computing_molecular_graphics 'Yadokari-XG 2011 (Wakita Nemoto et al., 2011)'
_computing_structure_refinement 'SHELXL-2016/4 (Sheldrick, 2016)'
_computing_structure_solution 'SHELXT-2016/4 (Sheldrick, 2016)'
_diffrn_ambient_temperature 103(2)
_diffrn_detector_area_resol_mean 28.5714
_diffrn_measured_fraction_theta_full 0.996
_diffrn_measured_fraction_theta_max 0.996
_diffrn_measurement_device_type 'Rigaku VariMax Saturn'
_diffrn_measurement_method \w
_diffrn_radiation_type MoK\a
_diffrn_radiation_wavelength 0.71075
_diffrn_reflns_av_R_equivalents 0.1187
_diffrn_reflns_av_unetI/netI 0.0528
_diffrn_reflns_Laue_measured_fraction_full 0.996
_diffrn_reflns_Laue_measured_fraction_max 0.996
_diffrn_reflns_limit_h_max 6
_diffrn_reflns_limit_h_min -6
_diffrn_reflns_limit_k_max 18
_diffrn_reflns_limit_k_min -18
_diffrn_reflns_limit_l_max 29
_diffrn_reflns_limit_l_min -29
_diffrn_reflns_number 34911
_diffrn_reflns_point_group_measured_fraction_full 0.996
_diffrn_reflns_point_group_measured_fraction_max 0.996
_diffrn_reflns_theta_full 25.242
_diffrn_reflns_theta_max 25.495
_diffrn_reflns_theta_min 1.583
_diffrn_source 'rotating-anode X-ray tube'
_exptl_absorpt_coefficient_mu 0.108
_exptl_absorpt_correction_T_max 0.995
_exptl_absorpt_correction_T_min 0.988
_exptl_absorpt_correction_type multi-scan
_exptl_absorpt_process_details
;
 MULABS - Empirical Correction for Absorption Anisotropy.
 Blessing, R. H., Acta Cryst., A51, 33-38 (1995).
;
_exptl_crystal_colour yellow
_exptl_crystal_density_diffrn 1.483
_exptl_crystal_description prism
_exptl_crystal_F_000 944
_exptl_crystal_size_max 0.150
_exptl_crystal_size_mid 0.090
_exptl_crystal_size_min 0.050
_exptl_transmission_factor_max 0.995
_exptl_transmission_factor_min 0.984
_refine_diff_density_max 0.903
_refine_diff_density_min -0.450
_refine_diff_density_rms 0.085
_refine_ls_extinction_method none
_refine_ls_goodness_of_fit_ref 1.080
_refine_ls_hydrogen_treatment constr
_refine_ls_matrix_type full
_refine_ls_number_parameters 307
_refine_ls_number_reflns 3787
_refine_ls_number_restraints 0
_refine_ls_restrained_S_all 1.080
_refine_ls_R_factor_all 0.1070
_refine_ls_R_factor_gt 0.0739
_refine_ls_shift/su_max 0.000
_refine_ls_shift/su_mean 0.000
_refine_ls_structure_factor_coef Fsqd
_refine_ls_weighting_details 'w=1/[\s^2^(Fo^2^)+(0.0971P)^2^+3.0412P] where P=(Fo^2^+2Fc^2^)/3'
_refine_ls_weighting_scheme calc
_refine_ls_wR_factor_gt 0.1825
_refine_ls_wR_factor_ref 0.2061
_reflns_Friedel_coverage 0.000
_reflns_number_gt 2693
_reflns_number_total 3787
_reflns_threshold_expression 'I > 2\s(I)'
_cod_data_source_file ol7b02305_si_002.cif
_cod_data_source_block nazo
_cod_database_code 1547579
_shelx_shelxl_version_number 2014/7
_shelx_space_group_comment
;
The symmetry employed for this shelxl refinement is uniquely defined
by the following loop, which should always be used as a source of
symmetry information in preference to the above space-group names.
They are only intended as comments.
;
_shelx_estimated_absorpt_t_min 0.984
_shelx_estimated_absorpt_t_max 0.995

loop_
_space_group_symop_operation_xyz
'x, y, z'
'-x+1/2, y+1/2, -z+1/2'
'-x, -y, -z'
'x-1/2, -y-1/2, z-1/2'

loop_
_atom_site_label
_atom_site_type_symbol
_atom_site_fract_x
_atom_site_fract_y
_atom_site_fract_z
_atom_site_U_iso_or_equiv
_atom_site_adp_type
_atom_site_occupancy
_atom_site_site_symmetry_order
_atom_site_calc_flag
_atom_site_refinement_flags_posn
_atom_site_refinement_flags_adp
O1 O 0.7597(5) 0.40051(18) 0.07798(11) 0.0323(6) Uani 1 1 d . .
C1 C 0.8026(7) 0.4249(2) 0.12545(16) 0.0260(8) Uani 1 1 d . .
C2 C 1.0018(6) 0.4839(2) 0.13889(16) 0.0277(8) Uani 1 1 d . .
H1 H 1.1053 0.5026 0.1104 0.033 Uiso 1 1 calc R U
C3 C 1.0426(7) 0.5123(2) 0.19080(16) 0.0288(8) Uani 1 1 d . .
H2 H 1.1755 0.5505 0.1979 0.035 Uiso 1 1 calc R U
C4 C 0.8939(6) 0.4875(2) 0.23603(16) 0.0244(8) Uani 1 1 d . .
C5 C 0.9211(6) 0.5254(2) 0.28754(16) 0.0265(8) Uani 1 1 d . .
H3 H 1.0538 0.5636 0.2949 0.032 Uiso 1 1 calc R U
C6 C 0.7588(6) 0.5088(2) 0.32836(15) 0.0255(8) Uani 1 1 d . .
H4 H 0.7702 0.5404 0.3622 0.031 Uiso 1 1 calc R U
C7 C 0.5800(6) 0.4468(2) 0.32076(15) 0.0234(8) Uani 1 1 d . .
C8 C 0.5619(6) 0.3977(2) 0.27105(15) 0.0230(8) Uani 1 1 d . .
C9 C 0.7050(6) 0.4260(2) 0.22685(15) 0.0238(8) Uani 1 1 d . .
C10 C 0.6550(6) 0.3950(2) 0.17220(15) 0.0236(8) Uani 1 1 d . .
C11 C 0.4598(6) 0.3427(2) 0.16222(16) 0.0256(8) Uani 1 1 d . .
H5 H 0.4135 0.3292 0.1251 0.031 Uiso 1 1 calc R U
C12 C 0.3245(6) 0.3081(2) 0.20598(15) 0.0234(8) Uani 1 1 d . .
C13 C 0.3923(6) 0.3264(2) 0.26102(15) 0.0243(8) Uani 1 1 d . .
C14 C 0.2946(6) 0.2721(2) 0.30404(15) 0.0233(8) Uani 1 1 d . .
C15 C 0.0879(6) 0.2196(2) 0.29149(16) 0.0258(8) Uani 1 1 d . .
C16 C -0.0023(6) 0.2148(2) 0.23648(16) 0.0263(8) Uani 1 1 d . .
H6 H -0.1492 0.1846 0.2284 0.032 Uiso 1 1 calc R U
C17 C 0.1200(7) 0.2528(2) 0.19572(15) 0.0266(8) Uani 1 1 d . .
C18 C 0.4058(6) 0.2625(2) 0.35638(15) 0.0237(8) Uani 1 1 d . .
H7 H 0.5525 0.2928 0.3643 0.028 Uiso 1 1 calc R U
C19 C 0.3074(7) 0.2102(2) 0.39645(16) 0.0274(8) Uani 1 1 d . .
H8 H 0.3848 0.2040 0.4317 0.033 Uiso 1 1 calc R U
C20 C 0.0909(7) 0.1663(2) 0.38424(16) 0.0270(8) Uani 1 1 d . .
C21 C -0.0161(7) 0.1693(2) 0.33377(16) 0.0271(8) Uani 1 1 d . .
H9 H -0.1613 0.1376 0.3266 0.033 Uiso 1 1 calc R U
O2 O 0.3888(4) 0.44064(16) 0.35593(10) 0.0235(6) Uani 1 1 d . .
C22 C 0.4221(6) 0.4432(2) 0.41243(15) 0.0235(8) Uani 1 1 d . .
O3 O 0.6176(5) 0.44395(19) 0.43426(11) 0.0334(7) Uani 1 1 d . .
C23 C 0.1864(6) 0.4421(3) 0.43994(16) 0.0290(9) Uani 1 1 d . .
H10 H 0.0559 0.4416 0.4119 0.043 Uiso 1 1 calc R U
H11 H 0.1752 0.3893 0.4630 0.043 Uiso 1 1 calc R U
H12 H 0.1718 0.4947 0.4631 0.043 Uiso 1 1 calc R U
O4 O 0.0276(4) 0.24683(17) 0.14176(11) 0.0292(6) Uani 1 1 d . .
C24 C 0.1161(8) 0.1839(3) 0.10778(17) 0.0338(9) Uani 1 1 d . .
O5 O 0.2841(6) 0.1386(2) 0.12155(12) 0.0489(9) Uani 1 1 d . .
C25 C -0.0219(8) 0.1815(3) 0.05509(16) 0.0384(10) Uani 1 1 d . .
H13 H -0.1492 0.2263 0.0555 0.058 Uiso 1 1 calc R U
H14 H 0.0866 0.1935 0.0245 0.058 Uiso 1 1 calc R U
H15 H -0.0949 0.1232 0.0501 0.058 Uiso 1 1 calc R U
O6 O -0.0092(5) 0.11118(16) 0.42420(11) 0.0312(6) Uani 1 1 d . .
C26 C -0.1262(7) 0.1509(3) 0.46586(17) 0.0318(9) Uani 1 1 d . .
O7 O -0.1373(6) 0.2292(2) 0.46926(14) 0.0555(10) Uani 1 1 d . .
C27 C -0.2326(7) 0.0860(3) 0.50346(17) 0.0315(9) Uani 1 1 d . .
H16 H -0.1951 0.0264 0.4907 0.047 Uiso 1 1 calc R U
H17 H -0.1654 0.0945 0.5409 0.047 Uiso 1 1 calc R U
H18 H -0.4082 0.0939 0.5038 0.047 Uiso 1 1 calc R U

loop_
_atom_site_aniso_label
_atom_site_aniso_U_11
_atom_site_aniso_U_22
_atom_site_aniso_U_33
_atom_site_aniso_U_23
_atom_site_aniso_U_13
_atom_site_aniso_U_12
O1 0.0374(15) 0.0348(15) 0.0249(15) 0.0006(12) 0.0036(12) 0.0041(12)
C1 0.0317(19) 0.0203(17) 0.026(2) 0.0025(15) 0.0038(16) 0.0046(15)
C2 0.0271(19) 0.0255(18) 0.031(2) 0.0044(16) 0.0081(16) 0.0034(15)
C3 0.0258(19) 0.0251(18) 0.036(2) 0.0036(16) 0.0043(16) 0.0014(15)
C4 0.0217(18) 0.0199(17) 0.032(2) 0.0033(15) 0.0028(15) 0.0043(14)
C5 0.0247(18) 0.0225(18) 0.032(2) 0.0026(15) -0.0010(16) -0.0009(15)
C6 0.0233(18) 0.0267(18) 0.026(2) -0.0011(15) -0.0029(15) 0.0007(15)
C7 0.0246(17) 0.0244(17) 0.0213(19) 0.0017(15) 0.0004(15) 0.0050(15)
C8 0.0240(17) 0.0220(17) 0.0229(19) 0.0022(14) -0.0010(14) 0.0043(14)
C9 0.0257(18) 0.0209(17) 0.0249(19) 0.0006(14) 0.0010(15) 0.0044(14)
C10 0.0246(18) 0.0198(17) 0.027(2) 0.0001(14) 0.0015(15) 0.0043(14)
C11 0.0305(19) 0.0217(17) 0.025(2) 0.0019(15) 0.0010(16) 0.0026(15)
C12 0.0237(18) 0.0191(17) 0.028(2) -0.0010(15) 0.0024(15) 0.0021(14)
C13 0.0265(19) 0.0195(17) 0.027(2) -0.0005(14) 0.0027(15) 0.0053(14)
C14 0.0266(18) 0.0186(16) 0.025(2) -0.0001(14) 0.0042(15) 0.0014(14)
C15 0.0265(19) 0.0209(18) 0.030(2) -0.0038(15) 0.0038(16) 0.0003(14)
C16 0.0231(18) 0.0243(18) 0.031(2) -0.0044(15) 0.0007(16) -0.0022(14)
C17 0.0296(19) 0.0263(19) 0.024(2) -0.0054(15) -0.0007(16) 0.0054(15)
C18 0.0255(18) 0.0182(16) 0.028(2) -0.0011(14) 0.0030(15) 0.0013(14)
C19 0.0271(19) 0.0262(19) 0.029(2) 0.0016(16) 0.0040(16) 0.0024(15)
C20 0.0306(19) 0.0223(18) 0.028(2) -0.0009(15) 0.0066(16) 0.0027(15)
C21 0.0271(18) 0.0200(18) 0.034(2) -0.0035(15) 0.0062(16) -0.0016(14)
O2 0.0223(12) 0.0250(13) 0.0232(13) -0.0002(10) 0.0006(10) -0.0005(10)
C22 0.0284(19) 0.0185(17) 0.0235(19) 0.0006(14) -0.0003(15) -0.0027(14)
O3 0.0291(14) 0.0446(17) 0.0262(15) 0.0022(12) -0.0041(12) -0.0013(12)
C23 0.0287(19) 0.032(2) 0.026(2) 0.0022(16) 0.0028(16) 0.0027(16)
O4 0.0321(14) 0.0290(14) 0.0263(14) -0.0036(11) -0.0025(11) -0.0001(11)
C24 0.047(2) 0.026(2) 0.028(2) -0.0007(16) 0.0030(19) -0.0017(18)
O5 0.076(2) 0.0372(17) 0.0330(17) -0.0052(13) -0.0021(16) 0.0218(16)
C25 0.058(3) 0.030(2) 0.027(2) -0.0016(17) -0.004(2) -0.0101(19)
O6 0.0420(15) 0.0244(14) 0.0279(15) 0.0009(11) 0.0127(12) -0.0016(11)
C26 0.030(2) 0.033(2) 0.033(2) 0.0017(17) 0.0072(17) 0.0005(17)
O7 0.077(2) 0.0266(16) 0.065(2) -0.0027(15) 0.0388(19) 0.0019(15)
C27 0.034(2) 0.031(2) 0.030(2) -0.0003(17) 0.0072(17) -0.0016(17)

loop_
_atom_type_symbol
_atom_type_description
_atom_type_scat_dispersion_real
_atom_type_scat_dispersion_imag
_atom_type_scat_source
O O 0.0106 0.0060 'International Tables Vol C Tables 4.2.6.8 and 6.1.1.4'
C C 0.0033 0.0016 'International Tables Vol C Tables 4.2.6.8 and 6.1.1.4'
H H 0.0000 0.0000 'International Tables Vol C Tables 4.2.6.8 and 6.1.1.4'

loop_
_geom_angle_atom_site_label_1
_geom_angle_atom_site_label_2
_geom_angle_atom_site_label_3
_geom_angle
O1 C1 C2 121.8(3)
O1 C1 C10 121.6(3)
C2 C1 C10 116.6(3)
C3 C2 C1 121.3(3)
C3 C2 H1 119.4
C1 C2 H1 119.4
C2 C3 C4 122.8(4)
C2 C3 H2 118.6
C4 C3 H2 118.6
C5 C4 C9 118.9(3)
C5 C4 C3 121.8(3)
C9 C4 C3 119.2(3)
C6 C5 C4 120.9(3)
C6 C5 H3 119.6
C4 C5 H3 119.6
C5 C6 C7 120.7(4)
C5 C6 H4 119.6
C7 C6 H4 119.6
C6 C7 O2 121.7(3)
C6 C7 C8 120.7(3)
O2 C7 C8 116.6(3)
C9 C8 C7 116.8(3)
C9 C8 C13 118.3(3)
C7 C8 C13 124.7(3)
C8 C9 C4 120.5(3)
C8 C9 C10 120.1(3)
C4 C9 C10 119.4(3)
C11 C10 C9 119.7(3)
C11 C10 C1 119.6(3)
C9 C10 C1 120.5(3)
C10 C11 C12 121.2(3)
C10 C11 H5 119.4
C12 C11 H5 119.4
C13 C12 C11 120.2(3)
C13 C12 C17 118.4(3)
C11 C12 C17 121.4(3)
C12 C13 C14 118.3(3)
C12 C13 C8 117.7(3)
C14 C13 C8 123.9(3)
C18 C14 C15 118.0(3)
C18 C14 C13 123.1(3)
C15 C14 C13 118.6(3)
C21 C15 C16 120.9(3)
C21 C15 C14 119.3(3)
C16 C15 C14 119.8(3)
C17 C16 C15 119.8(3)
C17 C16 H6 120.1
C15 C16 H6 120.1
C16 C17 O4 118.7(3)
C16 C17 C12 122.6(4)
O4 C17 C12 118.3(3)
C19 C18 C14 121.5(3)
C19 C18 H7 119.2
C14 C18 H7 119.2
C18 C19 C20 118.6(4)
C18 C19 H8 120.7
C20 C19 H8 120.7
C21 C20 C19 122.3(3)
C21 C20 O6 118.2(3)
C19 C20 O6 119.3(3)
C20 C21 C15 119.8(3)
C20 C21 H9 120.1
C15 C21 H9 120.1
C22 O2 C7 121.6(3)
O3 C22 O2 122.7(3)
O3 C22 C23 127.0(3)
O2 C22 C23 110.3(3)
C22 C23 H10 109.5
C22 C23 H11 109.5
H10 C23 H11 109.5
C22 C23 H12 109.5
H10 C23 H12 109.5
H11 C23 H12 109.5
C24 O4 C17 118.9(3)
O5 C24 O4 121.6(4)
O5 C24 C25 127.7(4)
O4 C24 C25 110.7(4)
C24 C25 H13 109.5
C24 C25 H14 109.5
H13 C25 H14 109.5
C24 C25 H15 109.5
H13 C25 H15 109.5
H14 C25 H15 109.5
C26 O6 C20 116.8(3)
O7 C26 O6 121.5(4)
O7 C26 C27 127.0(4)
O6 C26 C27 111.5(3)
C26 C27 H16 109.5
C26 C27 H17 109.5
H16 C27 H17 109.5
C26 C27 H18 109.5
H16 C27 H18 109.5
H17 C27 H18 109.5

loop_
_geom_bond_atom_site_label_1
_geom_bond_atom_site_label_2
_geom_bond_distance
O1 C1 1.225(4)
C1 C2 1.452(5)
C1 C10 1.482(5)
C2 C3 1.343(6)
C2 H1 0.9500
C3 C4 1.435(5)
C3 H2 0.9500
C4 C5 1.378(5)
C4 C9 1.416(5)
C5 C6 1.374(5)
C5 H3 0.9500
C6 C7 1.375(5)
C6 H4 0.9500
C7 O2 1.377(4)
C7 C8 1.417(5)
C8 C9 1.413(5)
C8 C13 1.450(5)
C9 C10 1.425(5)
C10 C11 1.359(5)
C11 C12 1.412(5)
C11 H5 0.9500
C12 C13 1.403(5)
C12 C17 1.427(5)
C13 C14 1.443(5)
C14 C18 1.403(5)
C14 C15 1.422(5)
C15 C21 1.411(5)
C15 C16 1.413(5)
C16 C17 1.340(5)
C16 H6 0.9500
C17 O4 1.395(4)
C18 C19 1.375(5)
C18 H7 0.9500
C19 C20 1.397(5)
C19 H8 0.9500
C20 C21 1.346(5)
C20 O6 1.402(4)
C21 H9 0.9500
O2 C22 1.376(4)
C22 O3 1.194(4)
C22 C23 1.479(5)
C23 H10 0.9800
C23 H11 0.9800
C23 H12 0.9800
O4 C24 1.359(5)
C24 O5 1.199(5)
C24 C25 1.472(6)
C25 H13 0.9800
C25 H14 0.9800
C25 H15 0.9800
O6 C26 1.352(5)
C26 O7 1.194(5)
C26 C27 1.473(5)
C27 H16 0.9800
C27 H17 0.9800
C27 H18 0.9800

loop_
_geom_torsion_atom_site_label_1
_geom_torsion_atom_site_label_2
_geom_torsion_atom_site_label_3
_geom_torsion_atom_site_label_4
_geom_torsion
O1 C1 C2 C3 177.9(3)
C10 C1 C2 C3 -2.7(5)
C1 C2 C3 C4 -0.4(6)
C2 C3 C4 C5 -172.2(4)
C2 C3 C4 C9 4.2(5)
C9 C4 C5 C6 -4.4(5)
C3 C4 C5 C6 172.0(3)
C4 C5 C6 C7 6.9(5)
C5 C6 C7 O2 -167.3(3)
C5 C6 C7 C8 1.2(5)
C6 C7 C8 C9 -11.1(5)
O2 C7 C8 C9 157.9(3)
C6 C7 C8 C13 174.9(3)
O2 C7 C8 C13 -16.1(5)
C7 C8 C9 C4 13.5(5)
C13 C8 C9 C4 -172.1(3)
C7 C8 C9 C10 -164.4(3)
C13 C8 C9 C10 9.9(5)
C5 C4 C9 C8 -6.0(5)
C3 C4 C9 C8 177.4(3)
C5 C4 C9 C10 171.9(3)
C3 C4 C9 C10 -4.6(5)
C8 C9 C10 C11 4.3(5)
C4 C9 C10 C11 -173.7(3)
C8 C9 C10 C1 179.5(3)
C4 C9 C10 C1 1.6(5)
O1 C1 C10 C11 -3.3(5)
C2 C1 C10 C11 177.3(3)
O1 C1 C10 C9 -178.5(3)
C2 C1 C10 C9 2.1(5)
C9 C10 C11 C12 -9.1(5)
C1 C10 C11 C12 175.7(3)
C10 C11 C12 C13 -0.9(5)
C10 C11 C12 C17 -179.8(3)
C11 C12 C13 C14 -163.3(3)
C17 C12 C13 C14 15.6(5)
C11 C12 C13 C8 15.1(5)
C17 C12 C13 C8 -166.0(3)
C9 C8 C13 C12 -19.4(5)
C7 C8 C13 C12 154.6(3)
C9 C8 C13 C14 158.9(3)
C7 C8 C13 C14 -27.1(5)
C12 C13 C14 C18 157.1(3)
C8 C13 C14 C18 -21.2(5)
C12 C13 C14 C15 -17.2(5)
C8 C13 C14 C15 164.6(3)
C18 C14 C15 C21 8.3(5)
C13 C14 C15 C21 -177.1(3)
C18 C14 C15 C16 -168.2(3)
C13 C14 C15 C16 6.3(5)
C21 C15 C16 C17 -170.3(3)
C14 C15 C16 C17 6.2(5)
C15 C16 C17 O4 179.8(3)
C15 C16 C17 C12 -8.0(5)
C13 C12 C17 C16 -3.1(5)
C11 C12 C17 C16 175.8(3)
C13 C12 C17 O4 169.1(3)
C11 C12 C17 O4 -12.0(5)
C15 C14 C18 C19 -5.8(5)
C13 C14 C18 C19 179.9(3)
C14 C18 C19 C20 -0.3(5)
C18 C19 C20 C21 4.1(5)
C18 C19 C20 O6 178.6(3)
C19 C20 C21 C15 -1.4(5)
O6 C20 C21 C15 -176.0(3)
C16 C15 C21 C20 171.6(3)
C14 C15 C21 C20 -4.9(5)
C6 C7 O2 C22 -45.5(5)
C8 C7 O2 C22 145.6(3)
C7 O2 C22 O3 -5.9(5)
C7 O2 C22 C23 175.7(3)
C16 C17 O4 C24 -97.9(4)
C12 C17 O4 C24 89.6(4)
C17 O4 C24 O5 -6.2(6)
C17 O4 C24 C25 173.6(3)
C21 C20 O6 C26 -107.7(4)
C19 C20 O6 C26 77.5(4)
C20 O6 C26 O7 -2.1(6)
C20 O6 C26 C27 177.3(3)
